data_4308845
loop_
_publ_author_name
'Musa S. Shongwe'
'Catherine H. Kaschula'
'Michael S. Adsetts'
'Eric W. Ainscough'
'Andrew M. Brodie'
'Michael J. Morris'

_publ_contact_author_address
;
Department of Chemistry
College of Science
Sultan Qaboos University
P O Box 36
Al-Khod 123
Muscat
Sultanate of Oman
;
_publ_contact_author_email musa@squ.edu.om
_publ_contact_author_name 'Dr Musa S. Shongwe'
_publ_section_title
;
A Phenolate-Induced Trans Influence: Crystallographic Evidence for
Unusual Asymmetric Coordination of an \a-Diimine in Ternary Complexes of
Iron(III) Possessing Biologically Relevant Hetero-Donor N-Centered Tripodal
Ligands
;
_journal_name_full 'Inorganic Chemistry'
_journal_page_first 3070
_journal_page_last 3079
_journal_paper_doi 10.1021/ic048835o
_journal_volume 44
_journal_year 2005
_chemical_formula_moiety 'C28 H24 Cl2 Fe N3 O4, C2 H3 N'
_chemical_formula_sum 'C30 H27 Cl2 Fe N4 O4'
_chemical_formula_weight 634.31
_chemical_name_systematic
;
 ?
;
_space_group_IT_number 2
_symmetry_cell_setting triclinic
_symmetry_space_group_name_Hall '-P 1'
_symmetry_space_group_name_H-M 'P -1'
_atom_sites_solution_hydrogens geom
_atom_sites_solution_primary direct
_atom_sites_solution_secondary difmap
_audit_creation_method SHELXL-97
_cell_angle_alpha 94.0650(10)
_cell_angle_beta 96.5670(10)
_cell_angle_gamma 104.5500(10)
_cell_formula_units_Z 2
_cell_length_a 10.8120(7)
_cell_length_b 10.9511(7)
_cell_length_c 12.8649(9)
_cell_measurement_temperature 293(2)
_cell_volume 1456.84(17)
_computing_cell_refinement 'BRUKER SMART'
_computing_data_collection 'BRUKER SMART'
_computing_data_reduction 'BRUKER SHELXTL'
_computing_molecular_graphics 'BRUKER SHELXTL'
_computing_publication_material 'BRUKER SHELXTL'
_computing_structure_refinement 'SHELXL-97 (Sheldrick, 1997)'
_computing_structure_solution 'SHELXS-97 (Sheldrick, 1990)'
_diffrn_ambient_temperature 293(2)
_diffrn_measured_fraction_theta_full 0.961
_diffrn_measured_fraction_theta_max 0.961
_diffrn_measurement_device_type 'BRUKER CCD 1K area detector'
_diffrn_measurement_method '\w scans'
_diffrn_radiation_monochromator graphite
_diffrn_radiation_source 'fine-focus sealed tube'
_diffrn_radiation_type MoK\a
_diffrn_radiation_wavelength 0.71073
_diffrn_reflns_av_R_equivalents 0.0196
_diffrn_reflns_av_sigmaI/netI 0.0422
_diffrn_reflns_limit_h_max 12
_diffrn_reflns_limit_h_min -13
_diffrn_reflns_limit_k_max 13
_diffrn_reflns_limit_k_min -13
_diffrn_reflns_limit_l_max 11
_diffrn_reflns_limit_l_min -15
_diffrn_reflns_number 7859
_diffrn_reflns_theta_full 25.50
_diffrn_reflns_theta_max 25.50
_diffrn_reflns_theta_min 1.60
_exptl_absorpt_coefficient_mu 0.744
_exptl_absorpt_correction_T_max 0.9161
_exptl_absorpt_correction_T_min 0.7453
_exptl_absorpt_correction_type multi-scan
_exptl_absorpt_process_details 'SADABS V2.03 (Sheldrick, 1996)'
_exptl_crystal_colour 'deep red'
_exptl_crystal_density_diffrn 1.446
_exptl_crystal_density_method 'not measured'
_exptl_crystal_description rectangle
_exptl_crystal_F_000 654
_exptl_crystal_size_max 0.42
_exptl_crystal_size_mid 0.15
_exptl_crystal_size_min 0.12
_refine_diff_density_max 0.551
_refine_diff_density_min -0.545
_refine_diff_density_rms 0.057
_refine_ls_extinction_method none
_refine_ls_goodness_of_fit_ref 1.063
_refine_ls_hydrogen_treatment constr
_refine_ls_matrix_type full
_refine_ls_number_parameters 373
_refine_ls_number_reflns 5202
_refine_ls_number_restraints 0
_refine_ls_restrained_S_all 1.063
_refine_ls_R_factor_all 0.0665
_refine_ls_R_factor_gt 0.0481
_refine_ls_shift/su_max 0.001
_refine_ls_shift/su_mean 0.000
_refine_ls_structure_factor_coef Fsqd
_refine_ls_weighting_details 'calc w=1/[\s^2^(Fo^2^)+(0.0372P)^2^+1.4057P] where P=(Fo^2^+2Fc^2^)/3'
_refine_ls_weighting_scheme calc
_refine_ls_wR_factor_gt 0.1031
_refine_ls_wR_factor_ref 0.1137
_reflns_number_gt 4156
_reflns_number_total 5202
_reflns_threshold_expression >2sigma(I)
_cod_data_source_file ic048835osi20050202_031110_2.cif
_cod_data_source_block bi09
_cod_depositor_comments
;
The following automatic conversions were performed:
'_symmetry_cell_setting' value 'Triclinic' changed to 'triclinic'
according to '/home/saulius/struct/CIF-dictionaries/cif_core.dic'
dictionary named 'cif_core.dic' version 2.4.1 from
2010-06-29.

'_exptl_absorpt_correction_type' value 'Multi-scan' changed
to 'multi-scan' according to
'/home/saulius/struct/CIF-dictionaries/cif_core.dic' dictionary named
'cif_core.dic' version 2.4.1 from 2010-06-29.

Automatic conversion script
Id: cif_fix_enum 1527 2010-12-29 10:47:43Z saulius 
;
_cod_database_code 4308845

loop_
_symmetry_equiv_pos_as_xyz
'x, y, z'
'-x, -y, -z'

loop_
_atom_site_label
_atom_site_type_symbol
_atom_site_fract_x
_atom_site_fract_y
_atom_site_fract_z
_atom_site_U_iso_or_equiv
_atom_site_adp_type
_atom_site_occupancy
_atom_site_symmetry_multiplicity
_atom_site_calc_flag
_atom_site_refinement_flags
_atom_site_disorder_assembly
_atom_site_disorder_group
Fe1 Fe 0.73403(4) 0.87588(4) 0.17108(3) 0.03544(14) Uani 1 1 d . . .
N1 N 0.7553(2) 0.8136(2) 0.33091(18) 0.0364(6) Uani 1 1 d . . .
N2 N 0.7367(2) 0.9494(2) 0.02032(18) 0.0380(6) Uani 1 1 d . . .
N3 N 0.8722(3) 0.7919(2) 0.0852(2) 0.0435(6) Uani 1 1 d . . .
N4 N 0.9386(6) 0.4765(5) 0.2756(5) 0.142(2) Uani 1 1 d . . .
O1 O 0.6074(2) 0.7217(2) 0.12815(16) 0.0475(6) Uani 1 1 d . . .
O2 O 0.6305(2) 0.9840(2) 0.21346(16) 0.0444(5) Uani 1 1 d . . .
O3 O 1.0625(2) 1.0507(2) 0.36619(17) 0.0576(7) Uani 1 1 d . . .
O4 O 0.8978(2) 0.9997(2) 0.23745(15) 0.0427(5) Uani 1 1 d . . .
Cl1 Cl 0.30206(13) 0.32504(11) 0.34601(11) 0.0943(4) Uani 1 1 d . . .
Cl2 Cl 0.72013(15) 1.28541(11) 0.62317(9) 0.0942(4) Uani 1 1 d . . .
C1 C 0.5387(3) 0.6317(3) 0.1791(2) 0.0402(7) Uani 1 1 d . . .
C2 C 0.4157(3) 0.5606(3) 0.1303(3) 0.0468(8) Uani 1 1 d . . .
C3 C 0.3448(4) 0.4672(3) 0.1837(3) 0.0571(9) Uani 1 1 d . . .
H3 H 0.2640 0.4185 0.1522 0.069 Uiso 1 1 calc R . .
C4 C 0.3928(4) 0.4460(3) 0.2826(3) 0.0582(10) Uani 1 1 d . . .
C5 C 0.5120(3) 0.5150(3) 0.3312(3) 0.0494(8) Uani 1 1 d . . .
H5 H 0.5424 0.5004 0.3985 0.059 Uiso 1 1 calc R . .
C6 C 0.5871(3) 0.6072(3) 0.2790(2) 0.0400(7) Uani 1 1 d . . .
C7 C 0.7223(3) 0.6719(3) 0.3282(2) 0.0429(7) Uani 1 1 d . . .
H7A H 0.7817 0.6405 0.2894 0.052 Uiso 1 1 calc R . .
H7B H 0.7344 0.6496 0.3996 0.052 Uiso 1 1 calc R . .
C8 C 0.8915(3) 0.8697(3) 0.3784(2) 0.0467(8) Uani 1 1 d . . .
H8A H 0.9389 0.8057 0.3728 0.056 Uiso 1 1 calc R . .
H8B H 0.8940 0.8952 0.4525 0.056 Uiso 1 1 calc R . .
C9 C 0.9572(3) 0.9838(3) 0.3259(2) 0.0410(7) Uani 1 1 d . . .
C10 C 0.6655(3) 0.8592(3) 0.3942(2) 0.0457(8) Uani 1 1 d . . .
H10A H 0.6804 0.8368 0.4653 0.055 Uiso 1 1 calc R . .
H10B H 0.5778 0.8140 0.3651 0.055 Uiso 1 1 calc R . .
C11 C 0.6762(3) 0.9987(3) 0.3997(2) 0.0435(8) Uani 1 1 d . . .
C12 C 0.6980(4) 1.0700(3) 0.4967(3) 0.0529(9) Uani 1 1 d . . .
H12 H 0.7171 1.0344 0.5580 0.063 Uiso 1 1 calc R . .
C13 C 0.6912(4) 1.1936(4) 0.5012(3) 0.0598(10) Uani 1 1 d . . .
C14 C 0.6623(4) 1.2476(4) 0.4112(3) 0.0621(10) Uani 1 1 d . . .
H14 H 0.6560 1.3308 0.4164 0.074 Uiso 1 1 calc R . .
C15 C 0.6427(4) 1.1798(3) 0.3131(3) 0.0517(9) Uani 1 1 d . . .
C16 C 0.6498(3) 1.0529(3) 0.3069(2) 0.0410(7) Uani 1 1 d . . .
C17 C 0.6632(3) 1.0265(3) -0.0095(2) 0.0476(8) Uani 1 1 d . . .
H17 H 0.6131 1.0513 0.0378 0.057 Uiso 1 1 calc R . .
C18 C 0.6591(4) 1.0701(4) -0.1072(3) 0.0569(9) Uani 1 1 d . . .
H18 H 0.6076 1.1239 -0.1254 0.068 Uiso 1 1 calc R . .
C19 C 0.7323(4) 1.0328(4) -0.1770(3) 0.0638(11) Uani 1 1 d . . .
H19 H 0.7303 1.0603 -0.2438 0.077 Uiso 1 1 calc R . .
C20 C 0.8087(4) 0.9546(4) -0.1479(3) 0.0576(10) Uani 1 1 d . . .
H20 H 0.8596 0.9296 -0.1945 0.069 Uiso 1 1 calc R . .
C21 C 0.8094(3) 0.9133(3) -0.0485(2) 0.0404(7) Uani 1 1 d . . .
C22 C 0.8885(3) 0.8290(3) -0.0107(2) 0.0404(7) Uani 1 1 d . . .
C23 C 0.9741(4) 0.7901(4) -0.0695(3) 0.0559(9) Uani 1 1 d . . .
H23 H 0.9855 0.8185 -0.1350 0.067 Uiso 1 1 calc R . .
C24 C 1.0420(4) 0.7094(4) -0.0300(3) 0.0624(10) Uani 1 1 d . . .
H24 H 1.0991 0.6818 -0.0688 0.075 Uiso 1 1 calc R . .
C25 C 1.0247(4) 0.6702(4) 0.0668(3) 0.0643(10) Uani 1 1 d . . .
H25 H 1.0689 0.6146 0.0947 0.077 Uiso 1 1 calc R . .
C26 C 0.9408(4) 0.7143(4) 0.1222(3) 0.0559(9) Uani 1 1 d . . .
H26 H 0.9312 0.6890 0.1890 0.067 Uiso 1 1 calc R . .
C27 C 0.9646(5) 0.4143(5) 0.3350(5) 0.0931(15) Uani 1 1 d . . .
C28 C 0.9949(6) 0.3331(7) 0.4110(5) 0.132(2) Uani 1 1 d . . .
H28A H 0.9346 0.3244 0.4610 0.198 Uiso 1 1 calc R . .
H28B H 1.0807 0.3694 0.4469 0.198 Uiso 1 1 calc R . .
H28C H 0.9899 0.2513 0.3761 0.198 Uiso 1 1 calc R . .
C29 C 0.3661(4) 0.5836(4) 0.0216(3) 0.0609(10) Uani 1 1 d . . .
H29A H 0.2858 0.5219 -0.0029 0.091 Uiso 1 1 calc R . .
H29B H 0.4278 0.5765 -0.0250 0.091 Uiso 1 1 calc R . .
H29C H 0.3529 0.6672 0.0232 0.091 Uiso 1 1 calc R . .
C30 C 0.6145(5) 1.2393(4) 0.2140(3) 0.0737(12) Uani 1 1 d . . .
H30A H 0.6183 1.3269 0.2315 0.111 Uiso 1 1 calc R . .
H30B H 0.5300 1.1957 0.1790 0.111 Uiso 1 1 calc R . .
H30C H 0.6774 1.2330 0.1682 0.111 Uiso 1 1 calc R . .

loop_
_atom_site_aniso_label
_atom_site_aniso_U_11
_atom_site_aniso_U_22
_atom_site_aniso_U_33
_atom_site_aniso_U_23
_atom_site_aniso_U_13
_atom_site_aniso_U_12
Fe1 0.0401(3) 0.0377(3) 0.0285(2) 0.00627(17) 0.00410(17) 0.00972(19)
N1 0.0421(14) 0.0357(14) 0.0303(13) 0.0048(10) 0.0033(11) 0.0087(11)
N2 0.0374(14) 0.0425(15) 0.0312(13) 0.0060(11) 0.0028(11) 0.0054(11)
N3 0.0464(16) 0.0434(15) 0.0415(15) 0.0045(12) 0.0075(12) 0.0125(12)
N4 0.171(6) 0.122(4) 0.149(5) 0.067(4) 0.021(4) 0.057(4)
O1 0.0510(14) 0.0462(13) 0.0364(12) 0.0056(10) 0.0024(10) -0.0022(11)
O2 0.0484(13) 0.0536(14) 0.0340(11) 0.0024(10) 0.0017(10) 0.0210(11)
O3 0.0483(14) 0.0696(16) 0.0419(13) 0.0050(12) -0.0042(11) -0.0037(12)
O4 0.0452(12) 0.0444(12) 0.0343(11) 0.0080(9) 0.0007(9) 0.0050(10)
Cl1 0.0932(9) 0.0729(8) 0.1085(10) 0.0315(7) 0.0390(7) -0.0107(6)
Cl2 0.1574(13) 0.0726(7) 0.0557(6) -0.0187(5) 0.0054(7) 0.0468(8)
C1 0.0450(18) 0.0334(16) 0.0413(17) 0.0003(13) 0.0105(14) 0.0074(14)
C2 0.0484(19) 0.0378(18) 0.052(2) -0.0040(15) 0.0081(16) 0.0090(15)
C3 0.049(2) 0.042(2) 0.074(3) -0.0035(18) 0.0122(19) 0.0002(16)
C4 0.062(2) 0.041(2) 0.072(3) 0.0094(18) 0.031(2) 0.0042(17)
C5 0.064(2) 0.0351(18) 0.055(2) 0.0083(15) 0.0200(17) 0.0158(16)
C6 0.0479(18) 0.0309(16) 0.0432(18) 0.0019(13) 0.0113(14) 0.0124(14)
C7 0.055(2) 0.0371(17) 0.0400(17) 0.0115(14) 0.0090(15) 0.0144(15)
C8 0.052(2) 0.051(2) 0.0345(17) 0.0059(15) -0.0044(14) 0.0113(16)
C9 0.0431(18) 0.0458(19) 0.0328(16) 0.0012(14) 0.0032(14) 0.0111(15)
C10 0.058(2) 0.0436(19) 0.0384(17) 0.0075(14) 0.0165(15) 0.0139(16)
C11 0.052(2) 0.0432(18) 0.0372(17) 0.0050(14) 0.0082(14) 0.0149(15)
C12 0.074(3) 0.052(2) 0.0363(18) 0.0042(15) 0.0097(17) 0.0227(19)
C13 0.085(3) 0.054(2) 0.0410(19) -0.0066(16) 0.0073(18) 0.024(2)
C14 0.084(3) 0.050(2) 0.058(2) -0.0032(18) 0.007(2) 0.033(2)
C15 0.063(2) 0.051(2) 0.049(2) 0.0097(16) 0.0083(17) 0.0279(18)
C16 0.0434(18) 0.0457(19) 0.0375(17) 0.0041(14) 0.0078(14) 0.0174(15)
C17 0.0458(19) 0.056(2) 0.0399(18) 0.0092(15) -0.0009(15) 0.0138(16)
C18 0.059(2) 0.058(2) 0.050(2) 0.0147(18) -0.0053(18) 0.0140(18)
C19 0.078(3) 0.074(3) 0.0370(19) 0.0179(18) 0.0038(19) 0.014(2)
C20 0.068(2) 0.070(3) 0.0356(18) 0.0087(17) 0.0140(17) 0.015(2)
C21 0.0435(18) 0.0403(18) 0.0318(16) 0.0022(13) 0.0058(13) 0.0006(14)
C22 0.0436(18) 0.0372(17) 0.0347(16) -0.0002(13) 0.0067(13) 0.0005(14)
C23 0.059(2) 0.063(2) 0.047(2) 0.0045(17) 0.0194(17) 0.0124(19)
C24 0.055(2) 0.066(3) 0.069(3) -0.003(2) 0.0206(19) 0.020(2)
C25 0.065(3) 0.063(2) 0.075(3) 0.009(2) 0.020(2) 0.032(2)
C26 0.064(2) 0.059(2) 0.052(2) 0.0134(17) 0.0161(18) 0.0226(19)
C27 0.095(4) 0.086(4) 0.110(4) 0.026(3) 0.022(3) 0.036(3)
C28 0.118(5) 0.163(6) 0.155(6) 0.088(5) 0.047(4) 0.078(5)
C29 0.053(2) 0.059(2) 0.061(2) -0.0062(18) -0.0043(18) 0.0083(18)
C30 0.113(4) 0.061(3) 0.059(2) 0.009(2) 0.003(2) 0.049(3)

loop_
_atom_type_symbol
_atom_type_description
_atom_type_scat_dispersion_real
_atom_type_scat_dispersion_imag
_atom_type_scat_source
C C 0.0033 0.0016 'International Tables Vol C Tables 4.2.6.8 and 6.1.1.4'
H H 0.0000 0.0000 'International Tables Vol C Tables 4.2.6.8 and 6.1.1.4'
N N 0.0061 0.0033 'International Tables Vol C Tables 4.2.6.8 and 6.1.1.4'
O O 0.0106 0.0060 'International Tables Vol C Tables 4.2.6.8 and 6.1.1.4'
Cl Cl 0.1484 0.1585 'International Tables Vol C Tables 4.2.6.8 and 6.1.1.4'
Fe Fe 0.3463 0.8444 'International Tables Vol C Tables 4.2.6.8 and 6.1.1.4'

loop_
_geom_angle_atom_site_label_1
_geom_angle_atom_site_label_2
_geom_angle_atom_site_label_3
_geom_angle
_geom_angle_site_symmetry_1
_geom_angle_site_symmetry_3
_geom_angle_publ_flag
O1 Fe1 O2 101.30(10) . . ?
O1 Fe1 O4 161.14(10) . . ?
O2 Fe1 O4 92.74(9) . . ?
O1 Fe1 N2 97.64(9) . . ?
O2 Fe1 N2 90.52(9) . . ?
O4 Fe1 N2 94.73(9) . . ?
O1 Fe1 N1 88.38(9) . . ?
O2 Fe1 N1 91.36(9) . . ?
O4 Fe1 N1 78.68(8) . . ?
N2 Fe1 N1 173.22(9) . . ?
O1 Fe1 N3 87.50(10) . . ?
O2 Fe1 N3 162.50(9) . . ?
O4 Fe1 N3 82.50(9) . . ?
N2 Fe1 N3 73.20(10) . . ?
N1 Fe1 N3 104.09(9) . . ?
C8 N1 C10 110.8(2) . . ?
C8 N1 C7 110.3(2) . . ?
C10 N1 C7 107.4(2) . . ?
C8 N1 Fe1 107.14(17) . . ?
C10 N1 Fe1 109.26(18) . . ?
C7 N1 Fe1 111.95(17) . . ?
C17 N2 C21 118.6(3) . . ?
C17 N2 Fe1 121.7(2) . . ?
C21 N2 Fe1 119.7(2) . . ?
C26 N3 C22 117.6(3) . . ?
C26 N3 Fe1 126.8(2) . . ?
C22 N3 Fe1 115.6(2) . . ?
C1 O1 Fe1 134.21(19) . . ?
C16 O2 Fe1 125.14(19) . . ?
C9 O4 Fe1 121.5(2) . . ?
O1 C1 C6 121.2(3) . . ?
O1 C1 C2 118.7(3) . . ?
C6 C1 C2 120.0(3) . . ?
C3 C2 C1 118.5(3) . . ?
C3 C2 C29 121.5(3) . . ?
C1 C2 C29 120.0(3) . . ?
C4 C3 C2 120.7(3) . . ?
C4 C3 H3 119.6 . . ?
C2 C3 H3 119.6 . . ?
C5 C4 C3 121.3(3) . . ?
C5 C4 Cl1 119.4(3) . . ?
C3 C4 Cl1 119.3(3) . . ?
C4 C5 C6 119.6(3) . . ?
C4 C5 H5 120.2 . . ?
C6 C5 H5 120.2 . . ?
C5 C6 C1 119.8(3) . . ?
C5 C6 C7 118.8(3) . . ?
C1 C6 C7 121.2(3) . . ?
C6 C7 N1 113.8(3) . . ?
C6 C7 H7A 108.8 . . ?
N1 C7 H7A 108.8 . . ?
C6 C7 H7B 108.8 . . ?
N1 C7 H7B 108.8 . . ?
H7A C7 H7B 107.7 . . ?
N1 C8 C9 112.7(2) . . ?
N1 C8 H8A 109.1 . . ?
C9 C8 H8A 109.1 . . ?
N1 C8 H8B 109.1 . . ?
C9 C8 H8B 109.1 . . ?
H8A C8 H8B 107.8 . . ?
O3 C9 O4 124.3(3) . . ?
O3 C9 C8 119.8(3) . . ?
O4 C9 C8 115.8(3) . . ?
N1 C10 C11 115.8(3) . . ?
N1 C10 H10A 108.3 . . ?
C11 C10 H10A 108.3 . . ?
N1 C10 H10B 108.3 . . ?
C11 C10 H10B 108.3 . . ?
H10A C10 H10B 107.4 . . ?
C12 C11 C16 120.4(3) . . ?
C12 C11 C10 120.0(3) . . ?
C16 C11 C10 119.2(3) . . ?
C13 C12 C11 119.4(3) . . ?
C13 C12 H12 120.3 . . ?
C11 C12 H12 120.3 . . ?
C12 C13 C14 121.1(3) . . ?
C12 C13 Cl2 119.8(3) . . ?
C14 C13 Cl2 119.1(3) . . ?
C13 C14 C15 121.0(3) . . ?
C13 C14 H14 119.5 . . ?
C15 C14 H14 119.5 . . ?
C14 C15 C16 118.7(3) . . ?
C14 C15 C30 121.3(3) . . ?
C16 C15 C30 120.0(3) . . ?
O2 C16 C11 120.1(3) . . ?
O2 C16 C15 120.5(3) . . ?
C11 C16 C15 119.4(3) . . ?
N2 C17 C18 122.7(3) . . ?
N2 C17 H17 118.6 . . ?
C18 C17 H17 118.6 . . ?
C19 C18 C17 118.6(4) . . ?
C19 C18 H18 120.7 . . ?
C17 C18 H18 120.7 . . ?
C18 C19 C20 119.7(3) . . ?
C18 C19 H19 120.2 . . ?
C20 C19 H19 120.2 . . ?
C19 C20 C21 119.5(3) . . ?
C19 C20 H20 120.3 . . ?
C21 C20 H20 120.3 . . ?
N2 C21 C20 121.0(3) . . ?
N2 C21 C22 115.9(3) . . ?
C20 C21 C22 123.1(3) . . ?
N3 C22 C23 121.7(3) . . ?
N3 C22 C21 115.5(3) . . ?
C23 C22 C21 122.8(3) . . ?
C24 C23 C22 119.4(3) . . ?
C24 C23 H23 120.3 . . ?
C22 C23 H23 120.3 . . ?
C25 C24 C23 119.2(3) . . ?
C25 C24 H24 120.4 . . ?
C23 C24 H24 120.4 . . ?
C24 C25 C26 118.7(4) . . ?
C24 C25 H25 120.7 . . ?
C26 C25 H25 120.7 . . ?
N3 C26 C25 123.4(3) . . ?
N3 C26 H26 118.3 . . ?
C25 C26 H26 118.3 . . ?
N4 C27 C28 178.7(7) . . ?
C27 C28 H28A 109.5 . . ?
C27 C28 H28B 109.5 . . ?
H28A C28 H28B 109.5 . . ?
C27 C28 H28C 109.5 . . ?
H28A C28 H28C 109.5 . . ?
H28B C28 H28C 109.5 . . ?
C2 C29 H29A 109.5 . . ?
C2 C29 H29B 109.5 . . ?
H29A C29 H29B 109.5 . . ?
C2 C29 H29C 109.5 . . ?
H29A C29 H29C 109.5 . . ?
H29B C29 H29C 109.5 . . ?
C15 C30 H30A 109.5 . . ?
C15 C30 H30B 109.5 . . ?
H30A C30 H30B 109.5 . . ?
C15 C30 H30C 109.5 . . ?
H30A C30 H30C 109.5 . . ?
H30B C30 H30C 109.5 . . ?

loop_
_geom_bond_atom_site_label_1
_geom_bond_atom_site_label_2
_geom_bond_distance
_geom_bond_site_symmetry_2
_geom_bond_publ_flag
Fe1 O1 1.887(2) . ?
Fe1 O2 1.915(2) . ?
Fe1 O4 1.997(2) . ?
Fe1 N2 2.152(2) . ?
Fe1 N1 2.217(2) . ?
Fe1 N3 2.285(3) . ?
N1 C8 1.484(4) . ?
N1 C10 1.491(4) . ?
N1 C7 1.499(4) . ?
N2 C17 1.343(4) . ?
N2 C21 1.351(4) . ?
N3 C26 1.339(4) . ?
N3 C22 1.343(4) . ?
N4 C27 1.116(6) . ?
O1 C1 1.338(4) . ?
O2 C16 1.339(4) . ?
O3 C9 1.222(4) . ?
O4 C9 1.286(4) . ?
Cl1 C4 1.750(3) . ?
Cl2 C13 1.754(3) . ?
C1 C6 1.401(4) . ?
C1 C2 1.411(4) . ?
C2 C3 1.389(5) . ?
C2 C29 1.501(5) . ?
C3 C4 1.377(5) . ?
C3 H3 0.9300 . ?
C4 C5 1.371(5) . ?
C5 C6 1.392(4) . ?
C5 H5 0.9300 . ?
C6 C7 1.498(4) . ?
C7 H7A 0.9700 . ?
C7 H7B 0.9700 . ?
C8 C9 1.519(4) . ?
C8 H8A 0.9700 . ?
C8 H8B 0.9700 . ?
C10 C11 1.499(4) . ?
C10 H10A 0.9700 . ?
C10 H10B 0.9700 . ?
C11 C12 1.387(4) . ?
C11 C16 1.403(4) . ?
C12 C13 1.371(5) . ?
C12 H12 0.9300 . ?
C13 C14 1.375(5) . ?
C14 C15 1.385(5) . ?
C14 H14 0.9300 . ?
C15 C16 1.408(5) . ?
C15 C30 1.507(5) . ?
C17 C18 1.376(5) . ?
C17 H17 0.9300 . ?
C18 C19 1.368(5) . ?
C18 H18 0.9300 . ?
C19 C20 1.373(5) . ?
C19 H19 0.9300 . ?
C20 C21 1.386(4) . ?
C20 H20 0.9300 . ?
C21 C22 1.479(5) . ?
C22 C23 1.386(5) . ?
C23 C24 1.371(5) . ?
C23 H23 0.9300 . ?
C24 C25 1.363(5) . ?
C24 H24 0.9300 . ?
C25 C26 1.372(5) . ?
C25 H25 0.9300 . ?
C26 H26 0.9300 . ?
C27 C28 1.432(7) . ?
C28 H28A 0.9600 . ?
C28 H28B 0.9600 . ?
C28 H28C 0.9600 . ?
C29 H29A 0.9600 . ?
C29 H29B 0.9600 . ?
C29 H29C 0.9600 . ?
C30 H30A 0.9600 . ?
C30 H30B 0.9600 . ?
C30 H30C 0.9600 . ?

loop_
_geom_torsion_atom_site_label_1
_geom_torsion_atom_site_label_2
_geom_torsion_atom_site_label_3
_geom_torsion_atom_site_label_4
_geom_torsion
_geom_torsion_site_symmetry_1
_geom_torsion_site_symmetry_2
_geom_torsion_site_symmetry_3
_geom_torsion_site_symmetry_4
_geom_torsion_publ_flag
O1 Fe1 N1 C8 148.9(2) . . . . ?
O2 Fe1 N1 C8 -109.9(2) . . . . ?
O4 Fe1 N1 C8 -17.35(19) . . . . ?
N3 Fe1 N1 C8 61.9(2) . . . . ?
O1 Fe1 N1 C10 -91.0(2) . . . . ?
O2 Fe1 N1 C10 10.28(19) . . . . ?
O4 Fe1 N1 C10 102.80(19) . . . . ?
N3 Fe1 N1 C10 -178.00(18) . . . . ?
O1 Fe1 N1 C7 27.9(2) . . . . ?
O2 Fe1 N1 C7 129.1(2) . . . . ?
O4 Fe1 N1 C7 -138.4(2) . . . . ?
N3 Fe1 N1 C7 -59.2(2) . . . . ?
O1 Fe1 N2 C17 93.2(2) . . . . ?
O2 Fe1 N2 C17 -8.3(2) . . . . ?
O4 Fe1 N2 C17 -101.1(2) . . . . ?
N3 Fe1 N2 C17 178.2(3) . . . . ?
O1 Fe1 N2 C21 -83.9(2) . . . . ?
O2 Fe1 N2 C21 174.6(2) . . . . ?
O4 Fe1 N2 C21 81.9(2) . . . . ?
N3 Fe1 N2 C21 1.2(2) . . . . ?
O1 Fe1 N3 C26 -82.7(3) . . . . ?
O2 Fe1 N3 C26 156.4(3) . . . . ?
O4 Fe1 N3 C26 81.3(3) . . . . ?
N2 Fe1 N3 C26 178.6(3) . . . . ?
N1 Fe1 N3 C26 5.0(3) . . . . ?
O1 Fe1 N3 C22 99.9(2) . . . . ?
O2 Fe1 N3 C22 -21.0(4) . . . . ?
O4 Fe1 N3 C22 -96.1(2) . . . . ?
N2 Fe1 N3 C22 1.1(2) . . . . ?
N1 Fe1 N3 C22 -172.4(2) . . . . ?
O2 Fe1 O1 C1 -76.2(3) . . . . ?
O4 Fe1 O1 C1 61.2(4) . . . . ?
N2 Fe1 O1 C1 -168.3(3) . . . . ?
N1 Fe1 O1 C1 14.8(3) . . . . ?
N3 Fe1 O1 C1 119.0(3) . . . . ?
O1 Fe1 O2 C16 126.9(2) . . . . ?
O4 Fe1 O2 C16 -40.5(2) . . . . ?
N2 Fe1 O2 C16 -135.2(2) . . . . ?
N1 Fe1 O2 C16 38.3(2) . . . . ?
N3 Fe1 O2 C16 -114.0(3) . . . . ?
O1 Fe1 O4 C9 -35.5(4) . . . . ?
O2 Fe1 O4 C9 102.8(2) . . . . ?
N2 Fe1 O4 C9 -166.4(2) . . . . ?
N1 Fe1 O4 C9 12.0(2) . . . . ?
N3 Fe1 O4 C9 -94.1(2) . . . . ?
Fe1 O1 C1 C6 -28.8(5) . . . . ?
Fe1 O1 C1 C2 151.4(2) . . . . ?
O1 C1 C2 C3 -180.0(3) . . . . ?
C6 C1 C2 C3 0.2(5) . . . . ?
O1 C1 C2 C29 2.1(5) . . . . ?
C6 C1 C2 C29 -177.7(3) . . . . ?
C1 C2 C3 C4 1.0(5) . . . . ?
C29 C2 C3 C4 178.9(3) . . . . ?
C2 C3 C4 C5 -0.6(6) . . . . ?
C2 C3 C4 Cl1 -178.6(3) . . . . ?
C3 C4 C5 C6 -1.0(5) . . . . ?
Cl1 C4 C5 C6 177.0(3) . . . . ?
C4 C5 C6 C1 2.2(5) . . . . ?
C4 C5 C6 C7 -173.5(3) . . . . ?
O1 C1 C6 C5 178.4(3) . . . . ?
C2 C1 C6 C5 -1.8(5) . . . . ?
O1 C1 C6 C7 -6.0(5) . . . . ?
C2 C1 C6 C7 173.8(3) . . . . ?
C5 C6 C7 N1 -131.8(3) . . . . ?
C1 C6 C7 N1 52.5(4) . . . . ?
C8 N1 C7 C6 -178.6(2) . . . . ?
C10 N1 C7 C6 60.5(3) . . . . ?
Fe1 N1 C7 C6 -59.4(3) . . . . ?
C10 N1 C8 C9 -98.2(3) . . . . ?
C7 N1 C8 C9 143.0(3) . . . . ?
Fe1 N1 C8 C9 20.9(3) . . . . ?
Fe1 O4 C9 O3 174.0(2) . . . . ?
Fe1 O4 C9 C8 -3.0(4) . . . . ?
N1 C8 C9 O3 169.2(3) . . . . ?
N1 C8 C9 O4 -13.6(4) . . . . ?
C8 N1 C10 C11 63.9(3) . . . . ?
C7 N1 C10 C11 -175.6(3) . . . . ?
Fe1 N1 C10 C11 -53.9(3) . . . . ?
N1 C10 C11 C12 -124.6(3) . . . . ?
N1 C10 C11 C16 62.4(4) . . . . ?
C16 C11 C12 C13 1.2(5) . . . . ?
C10 C11 C12 C13 -171.7(3) . . . . ?
C11 C12 C13 C14 0.3(6) . . . . ?
C11 C12 C13 Cl2 -179.4(3) . . . . ?
C12 C13 C14 C15 -1.7(7) . . . . ?
Cl2 C13 C14 C15 178.0(3) . . . . ?
C13 C14 C15 C16 1.4(6) . . . . ?
C13 C14 C15 C30 -178.4(4) . . . . ?
Fe1 O2 C16 C11 -45.1(4) . . . . ?
Fe1 O2 C16 C15 135.5(3) . . . . ?
C12 C11 C16 O2 179.1(3) . . . . ?
C10 C11 C16 O2 -7.9(5) . . . . ?
C12 C11 C16 C15 -1.5(5) . . . . ?
C10 C11 C16 C15 171.5(3) . . . . ?
C14 C15 C16 O2 179.5(3) . . . . ?
C30 C15 C16 O2 -0.7(5) . . . . ?
C14 C15 C16 C11 0.1(5) . . . . ?
C30 C15 C16 C11 179.9(3) . . . . ?
C21 N2 C17 C18 0.0(5) . . . . ?
Fe1 N2 C17 C18 -177.1(3) . . . . ?
N2 C17 C18 C19 0.4(5) . . . . ?
C17 C18 C19 C20 -0.8(6) . . . . ?
C18 C19 C20 C21 0.8(6) . . . . ?
C17 N2 C21 C20 0.0(4) . . . . ?
Fe1 N2 C21 C20 177.1(2) . . . . ?
C17 N2 C21 C22 179.7(3) . . . . ?
Fe1 N2 C21 C22 -3.1(3) . . . . ?
C19 C20 C21 N2 -0.4(5) . . . . ?
C19 C20 C21 C22 179.9(3) . . . . ?
C26 N3 C22 C23 -0.8(5) . . . . ?
Fe1 N3 C22 C23 176.9(2) . . . . ?
C26 N3 C22 C21 179.3(3) . . . . ?
Fe1 N3 C22 C21 -3.0(3) . . . . ?
N2 C21 C22 N3 4.0(4) . . . . ?
C20 C21 C22 N3 -176.2(3) . . . . ?
N2 C21 C22 C23 -175.9(3) . . . . ?
C20 C21 C22 C23 3.8(5) . . . . ?
N3 C22 C23 C24 1.5(5) . . . . ?
C21 C22 C23 C24 -178.5(3) . . . . ?
C22 C23 C24 C25 -0.7(6) . . . . ?
C23 C24 C25 C26 -0.8(6) . . . . ?
C22 N3 C26 C25 -0.9(5) . . . . ?
Fe1 N3 C26 C25 -178.3(3) . . . . ?
C24 C25 C26 N3 1.7(6) . . . . ?
